data_7244787
loop_
_publ_author_name
'Ignaszak, Anna'
'Patterson, Nigel'
'O'Brien, Connor'
'True, Allison'
'Elsegood, Mark R. J.'
'Prior, Timothy J.'
'Redshaw, Carl'

_publ_section_title
;
 Heterometallic cobalt(ii) calix[6 and 8]arenes: synthesis, structure and
 electrochemical activity
;
_journal_issue 19
_journal_name_full 'RSC Advances'
_journal_page_first 11672
_journal_page_last 11685
_journal_paper_doi 10.1039/D2RA01009G
_journal_volume 12
_journal_year 2022
_chemical_formula_moiety 'C91.58 H109.38 Br0.21 Co2.81 Li5.19 N1.79 O10, 4(C2 H3 N),Br1.37 Cl2.62, [+12 C2 H3 N]'
_chemical_formula_sum 'C123.58 H157.38 Br1.58 Cl2.62 Co2.81 Li5.19 N17.79 O10'
_chemical_formula_weight 2472.844
_space_group_crystal_system tetragonal
_space_group_IT_number 88
_space_group_name_Hall '-I 4ad'
_space_group_name_H-M_alt 'I 41/a :2'
_atom_sites_solution_hydrogens geom
_audit_creation_method SHELXL-2018/1
_audit_update_record
;
2021-06-15 deposited with the CCDC.	2022-03-14 downloaded from the CCDC.
;
_cell_angle_alpha 90
_cell_angle_beta 90
_cell_angle_gamma 90
_cell_formula_units_Z 8
_cell_length_a 41.6832(5)
_cell_length_b 41.6832(5)
_cell_length_c 17.4818(3)
_cell_measurement_reflns_used 4099
_cell_measurement_temperature 100(2)
_cell_measurement_theta_max 20.918
_cell_measurement_theta_min 1.224
_cell_volume 30374.4(7)
_computing_cell_refinement 'XIA2 0.5.53'
_computing_data_collection 'GDA http://www.opengda.org/OpenGDA.html'
_computing_data_reduction
;
XIA2 0.5.53 Winter, G. (2010) Journal of Applied Crystallography 43
;
_computing_structure_refinement 'SHELXL-2018/1 (Sheldrick, 2018)'
_computing_structure_solution 'SHELXT (Sheldrick, 2015)'
_diffrn_ambient_temperature 100(2)
_diffrn_detector_area_resol_mean 5.81
_diffrn_measured_fraction_theta_full 0.999
_diffrn_measured_fraction_theta_max 0.999
_diffrn_measurement_device_type 'three-circle diffractometer'
_diffrn_measurement_method 'profile data from \w-scans'
_diffrn_radiation_type MoK\a
_diffrn_radiation_wavelength 0.71075
_diffrn_reflns_av_R_equivalents 0.1200
_diffrn_reflns_av_unetI/netI 0.0619
_diffrn_reflns_Laue_measured_fraction_full 0.999
_diffrn_reflns_Laue_measured_fraction_max 0.999
_diffrn_reflns_limit_h_max 49
_diffrn_reflns_limit_h_min -49
_diffrn_reflns_limit_k_max 47
_diffrn_reflns_limit_k_min -49
_diffrn_reflns_limit_l_max 20
_diffrn_reflns_limit_l_min -20
_diffrn_reflns_number 170311
_diffrn_reflns_point_group_measured_fraction_full 0.999
_diffrn_reflns_point_group_measured_fraction_max 0.999
_diffrn_reflns_theta_full 25.028
_diffrn_reflns_theta_max 25.028
_diffrn_reflns_theta_min 1.872
_diffrn_source 'synchrotron, DLS beamline I19'
_exptl_absorpt_coefficient_mu 0.805
_exptl_absorpt_correction_T_max 1.011
_exptl_absorpt_correction_T_min 0.9877
_exptl_absorpt_correction_type empirical
_exptl_absorpt_process_details
;
CCP4 7.0.018: AIMLESS, version 0.5.27 : 18/05/16
Scaling & analysis of unmerged intensities, absorption 
correction using spherical harmonics

Run via XIA2 0.5.53-gee81713-dials-1.3-patch135dmin, 
DIALS 1.3.4-g9f5e5cd-release, DIALS/i19 0.91-g03fbaed
;
_exptl_crystal_colour blue
_exptl_crystal_density_diffrn 1.082
_exptl_crystal_description block
_exptl_crystal_F_000 8247
_exptl_crystal_size_max 0.150
_exptl_crystal_size_mid 0.050
_exptl_crystal_size_min 0.050
_refine_diff_density_max 0.720
_refine_diff_density_min -0.452
_refine_diff_density_rms 0.073
_refine_ls_extinction_method none
_refine_ls_goodness_of_fit_ref 1.046
_refine_ls_hydrogen_treatment constr
_refine_ls_matrix_type full
_refine_ls_number_parameters 551
_refine_ls_number_reflns 13402
_refine_ls_number_restraints 9
_refine_ls_restrained_S_all 1.046
_refine_ls_R_factor_all 0.1571
_refine_ls_R_factor_gt 0.0968
_refine_ls_shift/su_max 0.001
_refine_ls_shift/su_mean 0.000
_refine_ls_structure_factor_coef Fsqd
_refine_ls_weighting_details 'w=1/[\s^2^(Fo^2^)+(0.1820P)^2^+45.7172P] where P=(Fo^2^+2Fc^2^)/3'
_refine_ls_weighting_scheme calc
_refine_ls_wR_factor_gt 0.2934
_refine_ls_wR_factor_ref 0.3319
_reflns_Friedel_coverage 0.000
_reflns_number_gt 6984
_reflns_number_total 13402
_reflns_threshold_expression 'I > 2\s(I)'
_cod_data_source_file d2ra01009g2.cif
_cod_data_source_block CoLi6
_cod_original_cell_volume 30374.4(9)
_cod_original_sg_symbol_H-M 'I 41/a'
_cod_database_code 7244787
_shelx_shelxl_version_number 2018/1
_shelx_space_group_comment
;
The symmetry employed for this shelxl refinement is uniquely defined
by the following loop, which should always be used as a source of
symmetry information in preference to the above space-group names.
They are only intended as comments.
;
_shelx_estimated_absorpt_t_min 0.889
_shelx_estimated_absorpt_t_max 0.961

loop_
_space_group_symop_operation_xyz
'x, y, z'
'-x+1/2, -y, z+1/2'
'-y+3/4, x+1/4, z+1/4'
'y+3/4, -x+3/4, z+3/4'
'x+1/2, y+1/2, z+1/2'
'-x+1, -y+1/2, z+1'
'-y+5/4, x+3/4, z+3/4'
'y+5/4, -x+5/4, z+5/4'
'-x, -y, -z'
'x-1/2, y, -z-1/2'
'y-3/4, -x-1/4, -z-1/4'
'-y-3/4, x-3/4, -z-3/4'
'-x+1/2, -y+1/2, -z+1/2'
'x, y+1/2, -z'
'y-1/4, -x+1/4, -z+1/4'
'-y-1/4, x-1/4, -z-1/4'

loop_
_atom_site_label
_atom_site_type_symbol
_atom_site_fract_x
_atom_site_fract_y
_atom_site_fract_z
_atom_site_U_iso_or_equiv
_atom_site_adp_type
_atom_site_occupancy
_atom_site_site_symmetry_order
_atom_site_calc_flag
_atom_site_refinement_flags_posn
_atom_site_refinement_flags_adp
_atom_site_refinement_flags_occupancy
_atom_site_disorder_assembly
_atom_site_disorder_group
C1 C 0.41595(13) 0.51396(18) 0.4126(3) 0.0769(19) Uani 1 1 d . . . . .
C2 C 0.41022(15) 0.53687(18) 0.3568(3) 0.0809(19) Uani 1 1 d . . . . .
C3 C 0.38022(14) 0.54086(17) 0.3263(3) 0.0737(17) Uani 1 1 d . . . . .
H3 H 0.376926 0.557029 0.288756 0.088 Uiso 1 1 calc R U . . .
C4 C 0.35448(13) 0.52187(16) 0.3487(3) 0.0699(17) Uani 1 1 d . . . . .
C5 C 0.35984(13) 0.49976(15) 0.4053(3) 0.0636(15) Uani 1 1 d . . . . .
H5 H 0.342351 0.487052 0.422453 0.076 Uiso 1 1 calc R U . . .
C6 C 0.38991(13) 0.49508(16) 0.4388(3) 0.0689(17) Uani 1 1 d . . . . .
C7 C 0.32095(14) 0.52589(18) 0.3119(3) 0.0764(18) Uani 1 1 d . . . . .
C8 C 0.2988(2) 0.5417(3) 0.3675(6) 0.180(6) Uani 1 1 d . . . . .
H8A H 0.299461 0.530155 0.416301 0.270 Uiso 1 1 calc R U . . .
H8B H 0.305483 0.563962 0.375362 0.270 Uiso 1 1 calc R U . . .
H8C H 0.276875 0.541251 0.347164 0.270 Uiso 1 1 calc R U . . .
C9 C 0.3074(2) 0.4930(3) 0.2947(7) 0.162(5) Uani 1 1 d . . . . .
H9A H 0.305695 0.480680 0.342331 0.244 Uiso 1 1 calc R U . . .
H9B H 0.286137 0.495203 0.271576 0.244 Uiso 1 1 calc R U . . .
H9C H 0.321710 0.481732 0.259171 0.244 Uiso 1 1 calc R U . . .
C10 C 0.3220(2) 0.5408(4) 0.2372(5) 0.198(7) Uani 1 1 d . . . . .
H10A H 0.337039 0.529102 0.204379 0.297 Uiso 1 1 calc R U . . .
H10B H 0.300584 0.540413 0.214254 0.297 Uiso 1 1 calc R U . . .
H10C H 0.329191 0.563124 0.242452 0.297 Uiso 1 1 calc R U . . .
C11 C 0.39311(13) 0.46856(17) 0.4982(3) 0.0727(17) Uani 1 1 d . . . . .
H11A H 0.416164 0.463932 0.506175 0.087 Uiso 1 1 calc R U . . .
H11B H 0.382948 0.448834 0.478044 0.087 Uiso 1 1 calc R U . . .
C12 C 0.39320(13) 0.49773(15) 0.6264(3) 0.0632(15) Uani 1 1 d . . . . .
C13 C 0.37789(13) 0.47670(15) 0.5756(3) 0.0602(14) Uani 1 1 d . . . . .
C14 C 0.34871(13) 0.46379(14) 0.5945(3) 0.0590(14) Uani 1 1 d . . . . .
H14 H 0.338754 0.449653 0.559097 0.071 Uiso 1 1 calc R U . . .
C15 C 0.33290(12) 0.47030(13) 0.6628(3) 0.0538(13) Uani 1 1 d . . . . .
C16 C 0.34837(13) 0.49204(14) 0.7118(3) 0.0593(14) Uani 1 1 d . . . . .
H16 H 0.338020 0.497616 0.758340 0.071 Uiso 1 1 calc R U . . .
C17 C 0.37761(12) 0.50570(14) 0.6962(3) 0.0584(14) Uani 1 1 d . . . . .
C18 C 0.30038(15) 0.45619(16) 0.6837(3) 0.0725(17) Uani 1 1 d . . . . .
C19 C 0.2910(2) 0.4287(2) 0.6350(4) 0.123(3) Uani 1 1 d . . . . .
H19A H 0.292209 0.434931 0.581041 0.185 Uiso 1 1 calc R U . . .
H19B H 0.305598 0.410650 0.644356 0.185 Uiso 1 1 calc R U . . .
H19C H 0.269002 0.422188 0.647335 0.185 Uiso 1 1 calc R U . . .
C20 C 0.27467(18) 0.4831(2) 0.6723(5) 0.119(3) Uani 1 1 d . . . . .
H20A H 0.280206 0.501667 0.703848 0.178 Uiso 1 1 calc R U . . .
H20B H 0.274135 0.489420 0.618303 0.178 Uiso 1 1 calc R U . . .
H20C H 0.253548 0.474913 0.687397 0.178 Uiso 1 1 calc R U . . .
C21 C 0.2988(2) 0.4473(2) 0.7679(4) 0.117(3) Uani 1 1 d . . . . .
H21A H 0.305073 0.465835 0.798950 0.176 Uiso 1 1 calc R U . . .
H21B H 0.276830 0.440947 0.780965 0.176 Uiso 1 1 calc R U . . .
H21C H 0.313427 0.429408 0.777985 0.176 Uiso 1 1 calc R U . . .
C22 C 0.39344(13) 0.52771(15) 0.7527(3) 0.0670(15) Uani 1 1 d . . . . .
H22A H 0.376645 0.538442 0.783549 0.080 Uiso 1 1 calc R U . . .
H22B H 0.405293 0.544539 0.724475 0.080 Uiso 1 1 calc R U . . .
C23 C 0.44987(15) 0.51685(18) 0.8061(3) 0.0783(19) Uani 1 1 d . . . . .
C24 C 0.41665(13) 0.51050(16) 0.8066(3) 0.0700(17) Uani 1 1 d . . . . .
C25 C 0.40423(14) 0.48923(17) 0.8586(3) 0.0753(17) Uani 1 1 d . . . . .
H25 H 0.381808 0.485186 0.857849 0.090 Uiso 1 1 calc R U . . .
C26 C 0.42307(15) 0.47324(18) 0.9126(3) 0.0828(19) Uani 1 1 d . . . . .
C27 C 0.45516(14) 0.48075(18) 0.9127(3) 0.0800(19) Uani 1 1 d . . . . .
H27 H 0.468549 0.470619 0.949389 0.096 Uiso 1 1 calc R U . . .
C28 C 0.46911(14) 0.50226(18) 0.8622(3) 0.0764(18) Uani 1 1 d . . . . .
C29 C 0.40738(17) 0.4507(2) 0.9708(4) 0.097(2) Uani 1 1 d . . . . .
C30 C 0.3838(2) 0.4701(2) 1.0212(4) 0.112(3) Uani 1 1 d . . . . .
H30A H 0.367786 0.480589 0.988634 0.169 Uiso 1 1 calc R U . . .
H30B H 0.372948 0.455565 1.056961 0.169 Uiso 1 1 calc R U . . .
H30C H 0.395648 0.486393 1.050076 0.169 Uiso 1 1 calc R U . . .
C31 C 0.4309(2) 0.4355(2) 1.0256(4) 0.117(3) Uani 1 1 d . . . . .
H31A H 0.419404 0.421481 1.061122 0.176 Uiso 1 1 calc R U . . .
H31B H 0.446661 0.422910 0.996743 0.176 Uiso 1 1 calc R U . . .
H31C H 0.442050 0.452357 1.054444 0.176 Uiso 1 1 calc R U . . .
C32 C 0.38800(19) 0.4243(2) 0.9310(4) 0.103(2) Uani 1 1 d . . . . .
H32A H 0.372679 0.434016 0.895381 0.154 Uiso 1 1 calc R U . . .
H32B H 0.402597 0.410155 0.902746 0.154 Uiso 1 1 calc R U . . .
H32C H 0.376343 0.411744 0.969432 0.154 Uiso 1 1 calc R U . . .
C33 C 0.50421(14) 0.51037(19) 0.8710(3) 0.085(2) Uani 1 1 d . . . . .
H33A H 0.508128 0.517167 0.924445 0.102 Uiso 1 1 calc R U . . .
H33B H 0.509251 0.528820 0.837424 0.102 Uiso 1 1 calc R U . . .
C34 C 0.53363(15) 0.4751(2) 0.7750(3) 0.082(2) Uani 1 1 d . . . . .
C35 C 0.52688(14) 0.48313(19) 0.8519(3) 0.0793(19) Uani 1 1 d . . . . .
C36 C 0.54163(15) 0.4641(2) 0.9092(3) 0.083(2) Uani 1 1 d . . . . .
H36 H 0.537619 0.469195 0.961262 0.100 Uiso 1 1 calc R U . . .
C37 C 0.56103(17) 0.4392(2) 0.8932(3) 0.086(2) Uani 1 1 d . . . . .
C38 C 0.56730(15) 0.43209(19) 0.8171(3) 0.086(2) Uani 1 1 d . . . . .
H38 H 0.581015 0.414580 0.805195 0.104 Uiso 1 1 calc R U . . .
C39 C 0.55413(15) 0.44977(19) 0.7583(3) 0.0795(19) Uani 1 1 d . . . . .
C40 C 0.5763(2) 0.4182(2) 0.9593(4) 0.115(3) Uani 1 1 d . . . . .
C41A C 0.5924(4) 0.4404(4) 1.0170(10) 0.129(5) Uiso 0.6 1 d . . P A 1
H41A H 0.577867 0.458096 1.029723 0.194 Uiso 0.6 1 calc R U P A 1
H41B H 0.597584 0.428351 1.063482 0.194 Uiso 0.6 1 calc R U P A 1
H41C H 0.612215 0.449128 0.994860 0.194 Uiso 0.6 1 calc R U P A 1
C42A C 0.5449(5) 0.4038(5) 1.0077(12) 0.162(7) Uiso 0.6 1 d . . P A 1
H42A H 0.531442 0.421622 1.025037 0.242 Uiso 0.6 1 calc R U P A 1
H42B H 0.532378 0.389689 0.974268 0.242 Uiso 0.6 1 calc R U P A 1
H42C H 0.552551 0.391616 1.052021 0.242 Uiso 0.6 1 calc R U P A 1
C43A C 0.5953(4) 0.3909(4) 0.9352(10) 0.139(6) Uiso 0.6 1 d . . P A 1
H43A H 0.583010 0.378141 0.898327 0.208 Uiso 0.6 1 calc R U P A 1
H43B H 0.615156 0.398431 0.911158 0.208 Uiso 0.6 1 calc R U P A 1
H43C H 0.600525 0.377654 0.979780 0.208 Uiso 0.6 1 calc R U P A 1
C41B C 0.5680(7) 0.3821(7) 0.9476(18) 0.156(10) Uiso 0.4 1 d . . P A 2
H41D H 0.572058 0.376048 0.894291 0.233 Uiso 0.4 1 calc R U P A 2
H41E H 0.581453 0.368955 0.981424 0.233 Uiso 0.4 1 calc R U P A 2
H41F H 0.545373 0.378462 0.959855 0.233 Uiso 0.4 1 calc R U P A 2
C42B C 0.6164(6) 0.4190(6) 0.9450(15) 0.135(8) Uiso 0.4 1 d . . P A 2
H42D H 0.621121 0.412088 0.892625 0.203 Uiso 0.4 1 calc R U P A 2
H42E H 0.624325 0.440926 0.952572 0.203 Uiso 0.4 1 calc R U P A 2
H42F H 0.626858 0.404567 0.981346 0.203 Uiso 0.4 1 calc R U P A 2
C43B C 0.5712(6) 0.4281(5) 1.0329(13) 0.113(6) Uiso 0.4 1 d . . P A 2
H43D H 0.576720 0.450907 1.037553 0.169 Uiso 0.4 1 calc R U P A 2
H43E H 0.548575 0.425045 1.046144 0.169 Uiso 0.4 1 calc R U P A 2
H43F H 0.584655 0.415537 1.067714 0.169 Uiso 0.4 1 calc R U P A 2
C44 C 0.56283(16) 0.4413(2) 0.6753(3) 0.092(2) Uani 1 1 d . . . B 2
H44A H 0.543500 0.443536 0.642802 0.110 Uiso 1 1 calc R U . B 2
H44B H 0.569912 0.418689 0.672906 0.110 Uiso 1 1 calc R U . B 2
C51 C 0.3471(3) 0.5753(3) 0.6151(6) 0.162(5) Uani 1 1 d D . . . .
C52 C 0.3510(3) 0.5580(2) 0.5490(5) 0.136(4) Uani 1 1 d D . . . .
H52A H 0.334506 0.541208 0.546299 0.203 Uiso 1 1 calc R U . . .
H52B H 0.372275 0.548015 0.548858 0.203 Uiso 1 1 calc R U . . .
H52C H 0.348920 0.572245 0.504798 0.203 Uiso 1 1 calc R U . . .
C53 C 0.3904(3) 0.4399(3) 0.2264(7) 0.154(4) Uiso 1 1 d D . . . .
C54 C 0.4031(2) 0.4695(2) 0.2328(6) 0.133(3) Uiso 1 1 d D . . . .
H54A H 0.423414 0.468302 0.260892 0.199 Uiso 1 1 calc R U . . .
H54B H 0.388125 0.483424 0.260576 0.199 Uiso 1 1 calc R U . . .
H54C H 0.406974 0.478384 0.181736 0.199 Uiso 1 1 calc R U . . .
Br3 Br 0.4753(3) 0.4124(3) 0.2724(7) 0.135(3) Uiso 0.104(2) 1 d . U P C 1
N3 N 0.4653(2) 0.4265(2) 0.3103(7) 0.135(3) Uiso 0.896(2) 1 d D U P C 2
C55 C 0.4492(3) 0.4150(3) 0.3569(9) 0.167(5) Uiso 0.896(2) 1 d D . P C 2
C56 C 0.4288(4) 0.3922(4) 0.3934(11) 0.241(8) Uiso 0.896(2) 1 d D . P C 2
H56A H 0.428876 0.372168 0.364110 0.362 Uiso 0.896(2) 1 calc R U P C 2
H56B H 0.406940 0.400722 0.395881 0.362 Uiso 0.896(2) 1 calc R U P C 2
H56C H 0.436686 0.388090 0.445302 0.362 Uiso 0.896(2) 1 calc R U P C 2
O1 O 0.44546(9) 0.50900(15) 0.4424(2) 0.1022(18) Uani 1 1 d . . . . .
O2 O 0.42207(9) 0.51047(12) 0.6109(2) 0.0808(13) Uani 1 1 d . . . . .
O3 O 0.46300(10) 0.53736(13) 0.7551(2) 0.0921(15) Uani 1 1 d . . . . .
O4 O 0.52006(9) 0.49344(13) 0.7194(2) 0.0880(14) Uani 1 1 d . . . . .
O5 O 0.51224(9) 0.47595(13) 0.4066(2) 0.0901(14) Uani 1 1 d . . . . .
Co1 Co 0.48482(3) 0.51643(4) 0.38727(7) 0.0817(7) Uani 0.596(4) 1 d . . P C .
Li1 Li 0.48482(3) 0.51643(4) 0.38727(7) 0.0817(7) Uani 0.404(4) 1 d . . P C .
Co2 Co 0.45462(4) 0.49406(6) 0.54410(9) 0.0770(9) Uani 0.392(4) 1 d . . P . .
Li2 Li 0.45462(4) 0.49406(6) 0.54410(9) 0.0770(9) Uani 0.608(4) 1 d . . P . .
Co3 Co 0.44956(5) 0.54099(7) 0.65109(12) 0.0784(12) Uani 0.311(4) 1 d . . P . .
Li3 Li 0.44956(5) 0.54099(7) 0.65109(12) 0.0784(12) Uani 0.689(4) 1 d . . P . .
Co4 Co 0.49843(11) 0.46571(14) 0.2902(3) 0.0829(19) Uani 0.104(2) 1 d . . P . .
Li4 Li 0.49843(11) 0.46571(14) 0.2902(3) 0.0829(19) Uani 0.896(2) 1 d . . P . .
Br1 Br 0.52067(2) 0.56008(3) 0.43369(5) 0.0892(5) Uani 0.630(6) 1 d . . P . .
Cl1 Cl 0.52067(2) 0.56008(3) 0.43369(5) 0.0892(5) Uani 0.370(6) 1 d . . P . .
Br2 Br 0.44311(8) 0.59391(8) 0.6094(3) 0.210(3) Uani 0.058(10) 1 d . . P . .
Cl2 Cl 0.44311(8) 0.59391(8) 0.6094(3) 0.210(3) Uani 0.942(10) 1 d . . P . .
N1 N 0.3451(3) 0.5908(3) 0.6708(7) 0.196(4) Uiso 1 1 d D . . . .
N2 N 0.3827(3) 0.4128(3) 0.2142(9) 0.236(6) Uiso 1 1 d D . . . .

loop_
_atom_site_aniso_label
_atom_site_aniso_U_11
_atom_site_aniso_U_22
_atom_site_aniso_U_33
_atom_site_aniso_U_23
_atom_site_aniso_U_13
_atom_site_aniso_U_12
C1 0.052(3) 0.151(6) 0.028(3) -0.004(3) 0.005(2) 0.005(4)
C2 0.070(4) 0.140(6) 0.033(3) -0.003(3) 0.012(3) -0.006(4)
C3 0.064(4) 0.123(5) 0.034(3) -0.001(3) -0.001(3) 0.002(4)
C4 0.061(4) 0.119(5) 0.029(3) -0.004(3) 0.003(2) 0.015(3)
C5 0.054(3) 0.107(4) 0.031(3) -0.007(3) 0.005(2) 0.007(3)
C6 0.060(3) 0.123(5) 0.024(2) -0.014(3) 0.004(2) 0.009(3)
C7 0.068(4) 0.114(5) 0.047(3) 0.006(3) -0.007(3) -0.001(4)
C8 0.081(6) 0.338(16) 0.122(8) -0.078(9) -0.028(5) 0.093(8)
C9 0.129(8) 0.177(10) 0.182(11) 0.018(8) -0.086(8) -0.004(7)
C10 0.089(6) 0.42(2) 0.089(6) 0.116(10) -0.040(5) -0.040(9)
C11 0.062(3) 0.132(5) 0.025(3) -0.006(3) 0.001(2) 0.020(3)
C12 0.058(3) 0.107(4) 0.024(2) 0.003(3) 0.000(2) 0.006(3)
C13 0.056(3) 0.101(4) 0.024(2) -0.007(3) -0.004(2) 0.015(3)
C14 0.063(3) 0.083(4) 0.031(3) -0.007(2) -0.007(2) 0.008(3)
C15 0.054(3) 0.082(4) 0.025(2) -0.003(2) 0.001(2) 0.001(3)
C16 0.063(3) 0.087(4) 0.028(2) -0.009(2) 0.002(2) 0.009(3)
C17 0.047(3) 0.095(4) 0.034(3) -0.003(3) 0.001(2) -0.003(3)
C18 0.080(4) 0.098(4) 0.040(3) -0.005(3) 0.001(3) -0.019(4)
C19 0.138(7) 0.176(8) 0.055(4) -0.017(5) 0.007(4) -0.081(6)
C20 0.077(5) 0.164(8) 0.116(7) 0.010(6) 0.012(4) -0.013(5)
C21 0.148(7) 0.163(7) 0.041(4) 0.002(4) 0.011(4) -0.064(6)
C22 0.062(3) 0.097(4) 0.042(3) -0.013(3) 0.000(3) -0.008(3)
C23 0.076(4) 0.133(6) 0.026(3) -0.014(3) -0.001(3) -0.009(4)
C24 0.059(4) 0.119(5) 0.031(3) -0.008(3) -0.006(2) -0.013(3)
C25 0.060(3) 0.126(5) 0.040(3) 0.000(3) -0.012(3) -0.010(3)
C26 0.075(4) 0.136(6) 0.038(3) 0.005(3) -0.005(3) -0.018(4)
C27 0.061(4) 0.139(6) 0.040(3) -0.002(3) -0.009(3) -0.012(4)
C28 0.060(3) 0.138(6) 0.032(3) -0.007(3) -0.005(3) -0.007(4)
C29 0.085(5) 0.145(7) 0.061(4) 0.012(4) -0.012(4) -0.021(5)
C30 0.121(6) 0.158(7) 0.058(4) 0.012(5) 0.024(4) -0.008(5)
C31 0.122(6) 0.158(8) 0.073(5) 0.030(5) -0.025(5) -0.027(6)
C32 0.118(6) 0.130(6) 0.060(4) 0.004(4) -0.002(4) -0.021(5)
C33 0.061(4) 0.155(7) 0.037(3) -0.008(4) -0.012(3) -0.022(4)
C34 0.064(4) 0.149(6) 0.032(3) 0.016(4) -0.004(3) -0.021(4)
C35 0.060(3) 0.144(6) 0.034(3) 0.001(3) 0.002(3) -0.024(4)
C36 0.071(4) 0.151(6) 0.027(3) 0.012(3) 0.000(3) -0.009(4)
C37 0.077(4) 0.139(6) 0.043(3) 0.013(4) 0.001(3) -0.009(4)
C38 0.072(4) 0.141(6) 0.045(3) 0.002(4) -0.003(3) -0.001(4)
C39 0.061(4) 0.142(6) 0.036(3) 0.000(3) 0.007(3) -0.012(4)
C40 0.132(7) 0.150(8) 0.063(5) 0.009(5) -0.015(4) -0.002(6)
C44 0.082(4) 0.150(6) 0.042(3) 0.001(4) 0.005(3) -0.016(4)
C51 0.213(12) 0.163(9) 0.111(8) -0.016(7) -0.032(8) 0.079(9)
C52 0.195(10) 0.138(7) 0.074(5) -0.029(5) -0.031(6) 0.055(7)
O1 0.050(2) 0.223(6) 0.033(2) 0.013(3) 0.0033(17) 0.003(3)
O2 0.055(2) 0.145(4) 0.043(2) 0.000(2) 0.0039(17) -0.013(2)
O3 0.082(3) 0.162(4) 0.032(2) -0.002(2) 0.0026(19) -0.033(3)
O4 0.073(3) 0.160(4) 0.031(2) 0.016(2) -0.0029(18) -0.011(3)
O5 0.059(2) 0.157(4) 0.054(2) 0.011(3) 0.0016(19) -0.006(2)
Co1 0.0593(9) 0.1551(16) 0.0307(7) 0.0024(7) 0.0041(5) -0.0021(8)
Li1 0.0593(9) 0.1551(16) 0.0307(7) 0.0024(7) 0.0041(5) -0.0021(8)
Co2 0.0547(12) 0.148(2) 0.0280(10) -0.0004(10) 0.0001(7) -0.0023(11)
Li2 0.0547(12) 0.148(2) 0.0280(10) -0.0004(10) 0.0001(7) -0.0023(11)
Co3 0.0682(16) 0.125(2) 0.0418(13) 0.0040(12) -0.0001(10) -0.0175(13)
Li3 0.0682(16) 0.125(2) 0.0418(13) 0.0040(12) -0.0001(10) -0.0175(13)
Co4 0.071(3) 0.132(5) 0.045(3) 0.008(3) 0.000(2) -0.017(3)
Li4 0.071(3) 0.132(5) 0.045(3) 0.008(3) 0.000(2) -0.017(3)
Br1 0.0683(6) 0.1437(10) 0.0556(6) 0.0019(5) -0.0006(4) -0.0018(5)
Cl1 0.0683(6) 0.1437(10) 0.0556(6) 0.0019(5) -0.0006(4) -0.0018(5)
Br2 0.155(3) 0.158(3) 0.317(6) 0.055(3) 0.029(3) 0.0002(19)
Cl2 0.155(3) 0.158(3) 0.317(6) 0.055(3) 0.029(3) 0.0002(19)

loop_
_atom_type_symbol
_atom_type_description
_atom_type_scat_dispersion_real
_atom_type_scat_dispersion_imag
_atom_type_scat_source
C C 0.0033 0.0016 'International Tables Vol C Tables 4.2.6.8 and 6.1.1.4'
H H 0.0000 0.0000 'International Tables Vol C Tables 4.2.6.8 and 6.1.1.4'
O O 0.0106 0.0060 'International Tables Vol C Tables 4.2.6.8 and 6.1.1.4'
Co Co 0.3494 0.9721 'International Tables Vol C Tables 4.2.6.8 and 6.1.1.4'
Br Br -0.2901 2.4595 'International Tables Vol C Tables 4.2.6.8 and 6.1.1.4'
N N 0.0061 0.0033 'International Tables Vol C Tables 4.2.6.8 and 6.1.1.4'
Li Li -0.0003 0.0001 'International Tables Vol C Tables 4.2.6.8 and 6.1.1.4'
Cl Cl 0.1484 0.1585 'International Tables Vol C Tables 4.2.6.8 and 6.1.1.4'

loop_
_geom_angle_atom_site_label_1
_geom_angle_atom_site_label_2
_geom_angle_atom_site_label_3
_geom_angle
_geom_angle_site_symmetry_1
_geom_angle_site_symmetry_3
_geom_angle_publ_flag
O1 C1 C2 122.2(6) . . ?
O1 C1 C6 119.2(6) . . ?
C2 C1 C6 118.5(5) . . ?
C3 C2 C1 121.0(6) . . ?
C3 C2 C44 116.7(6) . 9_666 ?
C1 C2 C44 122.3(6) . 9_666 ?
C2 C3 C4 121.7(6) . . ?
C2 C3 H3 119.2 . . ?
C4 C3 H3 119.2 . . ?
C5 C4 C3 117.4(5) . . ?
C5 C4 C7 121.4(6) . . ?
C3 C4 C7 121.2(5) . . ?
C4 C5 C6 122.9(6) . . ?
C4 C5 H5 118.6 . . ?
C6 C5 H5 118.6 . . ?
C5 C6 C1 118.4(6) . . ?
C5 C6 C11 117.8(5) . . ?
C1 C6 C11 123.8(5) . . ?
C10 C7 C8 114.6(9) . . ?
C10 C7 C9 102.9(8) . . ?
C8 C7 C9 107.3(8) . . ?
C10 C7 C4 113.2(6) . . ?
C8 C7 C4 109.6(5) . . ?
C9 C7 C4 108.7(6) . . ?
C7 C8 H8A 109.5 . . ?
C7 C8 H8B 109.5 . . ?
H8A C8 H8B 109.5 . . ?
C7 C8 H8C 109.5 . . ?
H8A C8 H8C 109.5 . . ?
H8B C8 H8C 109.5 . . ?
C7 C9 H9A 109.5 . . ?
C7 C9 H9B 109.5 . . ?
H9A C9 H9B 109.5 . . ?
C7 C9 H9C 109.5 . . ?
H9A C9 H9C 109.5 . . ?
H9B C9 H9C 109.5 . . ?
C7 C10 H10A 109.5 . . ?
C7 C10 H10B 109.5 . . ?
H10A C10 H10B 109.5 . . ?
C7 C10 H10C 109.5 . . ?
H10A C10 H10C 109.5 . . ?
H10B C10 H10C 109.5 . . ?
C6 C11 C13 113.9(5) . . ?
C6 C11 H11A 108.8 . . ?
C13 C11 H11A 108.8 . . ?
C6 C11 H11B 108.8 . . ?
C13 C11 H11B 108.8 . . ?
H11A C11 H11B 107.7 . . ?
O2 C12 C13 121.8(5) . . ?
O2 C12 C17 119.4(5) . . ?
C13 C12 C17 118.8(5) . . ?
C14 C13 C12 119.7(5) . . ?
C14 C13 C11 119.6(5) . . ?
C12 C13 C11 120.6(5) . . ?
C13 C14 C15 123.5(5) . . ?
C13 C14 H14 118.3 . . ?
C15 C14 H14 118.3 . . ?
C14 C15 C16 115.6(5) . . ?
C14 C15 C18 123.5(5) . . ?
C16 C15 C18 120.8(4) . . ?
C17 C16 C15 123.7(5) . . ?
C17 C16 H16 118.2 . . ?
C15 C16 H16 118.2 . . ?
C16 C17 C12 118.7(5) . . ?
C16 C17 C22 120.8(5) . . ?
C12 C17 C22 120.5(5) . . ?
C19 C18 C21 110.9(6) . . ?
C19 C18 C15 113.3(5) . . ?
C21 C18 C15 111.5(5) . . ?
C19 C18 C20 107.5(6) . . ?
C21 C18 C20 105.6(6) . . ?
C15 C18 C20 107.6(5) . . ?
C18 C19 H19A 109.5 . . ?
C18 C19 H19B 109.5 . . ?
H19A C19 H19B 109.5 . . ?
C18 C19 H19C 109.5 . . ?
H19A C19 H19C 109.5 . . ?
H19B C19 H19C 109.5 . . ?
C18 C20 H20A 109.5 . . ?
C18 C20 H20B 109.5 . . ?
H20A C20 H20B 109.5 . . ?
C18 C20 H20C 109.5 . . ?
H20A C20 H20C 109.5 . . ?
H20B C20 H20C 109.5 . . ?
C18 C21 H21A 109.5 . . ?
C18 C21 H21B 109.5 . . ?
H21A C21 H21B 109.5 . . ?
C18 C21 H21C 109.5 . . ?
H21A C21 H21C 109.5 . . ?
H21B C21 H21C 109.5 . . ?
C17 C22 C24 113.4(5) . . ?
C17 C22 H22A 108.9 . . ?
C24 C22 H22A 108.9 . . ?
C17 C22 H22B 108.9 . . ?
C24 C22 H22B 108.9 . . ?
H22A C22 H22B 107.7 . . ?
O3 C23 C28 120.2(5) . . ?
O3 C23 C24 121.4(6) . . ?
C28 C23 C24 118.3(6) . . ?
C25 C24 C23 119.8(6) . . ?
C25 C24 C22 118.2(5) . . ?
C23 C24 C22 121.9(5) . . ?
C24 C25 C26 123.0(6) . . ?
C24 C25 H25 118.5 . . ?
C26 C25 H25 118.5 . . ?
C27 C26 C25 116.0(6) . . ?
C27 C26 C29 123.8(6) . . ?
C25 C26 C29 120.1(6) . . ?
C26 C27 C28 123.8(6) . . ?
C26 C27 H27 118.1 . . ?
C28 C27 H27 118.1 . . ?
C27 C28 C23 119.0(6) . . ?
C27 C28 C33 119.2(5) . . ?
C23 C28 C33 121.8(6) . . ?
C31 C29 C26 113.6(6) . . ?
C31 C29 C32 109.2(7) . . ?
C26 C29 C32 111.4(6) . . ?
C31 C29 C30 105.7(6) . . ?
C26 C29 C30 109.3(7) . . ?
C32 C29 C30 107.4(6) . . ?
C29 C30 H30A 109.5 . . ?
C29 C30 H30B 109.5 . . ?
H30A C30 H30B 109.5 . . ?
C29 C30 H30C 109.5 . . ?
H30A C30 H30C 109.5 . . ?
H30B C30 H30C 109.5 . . ?
C29 C31 H31A 109.5 . . ?
C29 C31 H31B 109.5 . . ?
H31A C31 H31B 109.5 . . ?
C29 C31 H31C 109.5 . . ?
H31A C31 H31C 109.5 . . ?
H31B C31 H31C 109.5 . . ?
C29 C32 H32A 109.5 . . ?
C29 C32 H32B 109.5 . . ?
H32A C32 H32B 109.5 . . ?
C29 C32 H32C 109.5 . . ?
H32A C32 H32C 109.5 . . ?
H32B C32 H32C 109.5 . . ?
C28 C33 C35 114.5(6) . . ?
C28 C33 H33A 108.6 . . ?
C35 C33 H33A 108.6 . . ?
C28 C33 H33B 108.6 . . ?
C35 C33 H33B 108.6 . . ?
H33A C33 H33B 107.6 . . ?
O4 C34 C39 122.2(6) . . ?
O4 C34 C35 117.7(7) . . ?
C39 C34 C35 120.2(6) . . ?
C34 C35 C36 116.9(7) . . ?
C34 C35 C33 120.7(6) . . ?
C36 C35 C33 122.3(5) . . ?
C37 C36 C35 123.1(6) . . ?
C37 C36 H36 118.4 . . ?
C35 C36 H36 118.4 . . ?
C36 C37 C38 118.5(6) . . ?
C36 C37 C40 121.2(6) . . ?
C38 C37 C40 120.4(7) . . ?
C39 C38 C37 121.7(7) . . ?
C39 C38 H38 119.2 . . ?
C37 C38 H38 119.2 . . ?
C38 C39 C34 119.6(6) . . ?
C38 C39 C44 119.2(7) . . ?
C34 C39 C44 121.2(6) . . ?
C43A C40 C41A 115.4(11) . . ?
C43B C40 C41B 112.3(16) . . ?
C43B C40 C37 117.2(12) . . ?
C43A C40 C37 116.2(9) . . ?
C41A C40 C37 109.0(9) . . ?
C41B C40 C37 110.4(13) . . ?
C43A C40 C42A 106.9(11) . . ?
C41A C40 C42A 103.2(11) . . ?
C37 C40 C42A 104.6(9) . . ?
C43B C40 C42B 106.8(15) . . ?
C41B C40 C42B 102.6(15) . . ?
C37 C40 C42B 106.2(11) . . ?
C40 C41A H41A 109.5 . . ?
C40 C41A H41B 109.5 . . ?
H41A C41A H41B 109.5 . . ?
C40 C41A H41C 109.5 . . ?
H41A C41A H41C 109.5 . . ?
H41B C41A H41C 109.5 . . ?
C40 C42A H42A 109.5 . . ?
C40 C42A H42B 109.5 . . ?
H42A C42A H42B 109.5 . . ?
C40 C42A H42C 109.5 . . ?
H42A C42A H42C 109.5 . . ?
H42B C42A H42C 109.5 . . ?
C40 C43A H43A 109.5 . . ?
C40 C43A H43B 109.5 . . ?
H43A C43A H43B 109.5 . . ?
C40 C43A H43C 109.5 . . ?
H43A C43A H43C 109.5 . . ?
H43B C43A H43C 109.5 . . ?
C40 C41B H41D 109.5 . . ?
C40 C41B H41E 109.5 . . ?
H41D C41B H41E 109.5 . . ?
C40 C41B H41F 109.5 . . ?
H41D C41B H41F 109.5 . . ?
H41E C41B H41F 109.5 . . ?
C40 C42B H42D 109.5 . . ?
C40 C42B H42E 109.5 . . ?
H42D C42B H42E 109.5 . . ?
C40 C42B H42F 109.5 . . ?
H42D C42B H42F 109.5 . . ?
H42E C42B H42F 109.5 . . ?
C40 C43B H43D 109.5 . . ?
C40 C43B H43E 109.5 . . ?
H43D C43B H43E 109.5 . . ?
C40 C43B H43F 109.5 . . ?
H43D C43B H43F 109.5 . . ?
H43E C43B H43F 109.5 . . ?
C39 C44 C2 112.3(6) . 9_666 ?
C39 C44 H44A 109.2 . . ?
C2 C44 H44A 109.2 9_666 . ?
C39 C44 H44B 109.2 . . ?
C2 C44 H44B 109.2 9_666 . ?
H44A C44 H44B 107.9 . . ?
N1 C51 C52 176.9(17) . . ?
C51 C52 H52A 109.5 . . ?
C51 C52 H52B 109.5 . . ?
H52A C52 H52B 109.5 . . ?
C51 C52 H52C 109.5 . . ?
H52A C52 H52C 109.5 . . ?
H52B C52 H52C 109.5 . . ?
N2 C53 C54 171.0(15) . . ?
C53 C54 H54A 109.5 . . ?
C53 C54 H54B 109.5 . . ?
H54A C54 H54B 109.5 . . ?
C53 C54 H54C 109.5 . . ?
H54A C54 H54C 109.5 . . ?
H54B C54 H54C 109.5 . . ?
C55 N3 Co4 142.6(12) . . ?
N3 C55 C56 159.3(17) . . ?
C55 C56 H56A 109.5 . . ?
C55 C56 H56B 109.5 . . ?
H56A C56 H56B 109.5 . . ?
C55 C56 H56C 109.5 . . ?
H56A C56 H56C 109.5 . . ?
H56B C56 H56C 109.5 . . ?
C1 O1 Co2 125.9(3) . . ?
C1 O1 Co1 123.9(3) . . ?
Co2 O1 Co1 110.2(2) . . ?
C12 O2 Co3 138.6(4) . . ?
C12 O2 Co2 128.1(4) . . ?
Co3 O2 Co2 92.19(19) . . ?
C23 O3 Co4 127.5(5) . 9_666 ?
C23 O3 Co3 124.0(4) . . ?
Co4 O3 Co3 81.3(2) 9_666 . ?
C34 O4 Co4 138.2(5) . 9_666 ?
C34 O4 Co1 128.2(5) . 9_666 ?
Co4 O4 Co1 93.6(2) 9_666 9_666 ?
Co3 O5 Co2 83.78(17) 9_666 9_666 ?
Co3 O5 Co1 130.0(2) 9_666 . ?
Co2 O5 Co1 86.8(2) 9_666 . ?
Co3 O5 Co4 70.7(2) 9_666 . ?
Co2 O5 Co4 134.1(3) 9_666 . ?
Co1 O5 Co4 81.9(2) . . ?
O4 Co1 O1 111.17(18) 9_666 . ?
O4 Co1 O5 92.4(2) 9_666 . ?
O1 Co1 O5 104.9(2) . . ?
O4 Co1 Cl1 122.44(15) 9_666 . ?
O1 Co1 Cl1 117.71(17) . . ?
O5 Co1 Cl1 102.21(13) . . ?
O4 Co1 Co4 42.56(19) 9_666 . ?
O1 Co1 Co4 111.0(2) . . ?
O5 Co1 Co4 50.44(16) . . ?
Cl1 Co1 Co4 129.37(11) . . ?
O4 Co1 Co2 118.24(14) 9_666 9_666 ?
O1 Co1 Co2 121.49(14) . 9_666 ?
O5 Co1 Co2 46.42(13) . 9_666 ?
Cl1 Co1 Co2 55.90(6) . 9_666 ?
Co4 Co1 Co2 87.64(12) . 9_666 ?
O2 Co2 O1 107.9(2) . . ?
O2 Co2 O5 90.19(19) . 9_666 ?
O1 Co2 O5 109.0(2) . 9_666 ?
O2 Co2 Br1 121.12(16) . 9_666 ?
O1 Co2 Br1 121.05(19) . 9_666 ?
O5 Co2 Br1 101.90(15) 9_666 9_666 ?
O2 Co2 Co3 42.95(14) . . ?
O1 Co2 Co3 112.9(2) . . ?
O5 Co2 Co3 47.48(14) 9_666 . ?
Br1 Co2 Co3 124.95(8) 9_666 . ?
O2 Co2 Co1 115.37(13) . 9_666 ?
O1 Co2 Co1 128.30(14) . 9_666 ?
O5 Co2 Co1 46.80(14) 9_666 9_666 ?
Br1 Co2 Co1 55.21(6) 9_666 9_666 ?
Co3 Co2 Co1 83.60(7) . 9_666 ?
O2 Co3 O3 119.3(2) . . ?
O2 Co3 O5 93.3(2) . 9_666 ?
O3 Co3 O5 102.6(2) . 9_666 ?
O2 Co3 Cl2 117.3(2) . . ?
O3 Co3 Cl2 113.9(2) . . ?
O5 Co3 Cl2 105.41(19) 9_666 . ?
O2 Co3 Co4 129.6(2) . 9_666 ?
O3 Co3 Co4 47.37(18) . 9_666 ?
O5 Co3 Co4 57.45(18) 9_666 9_666 ?
Cl2 Co3 Co4 110.16(19) . 9_666 ?
O2 Co3 Co2 44.86(14) . . ?
O3 Co3 Co2 125.2(2) . . ?
O5 Co3 Co2 48.74(15) 9_666 . ?
Cl2 Co3 Co2 118.29(15) . . ?
Co4 Co3 Co2 98.03(16) 9_666 . ?
O3 Co4 O4 113.1(3) 9_666 9_666 ?
O3 Co4 O5 101.0(3) 9_666 . ?
O4 Co4 O5 90.8(3) 9_666 . ?
O3 Co4 N3 126.0(5) 9_666 . ?
O4 Co4 N3 115.9(4) 9_666 . ?
O5 Co4 N3 99.6(4) . . ?
O3 Co4 Co3 51.37(18) 9_666 9_666 ?
O4 Co4 Co3 120.8(3) 9_666 9_666 ?
O5 Co4 Co3 51.88(16) . 9_666 ?
O3 Co4 Br3 103.4(4) 9_666 . ?
O4 Co4 Br3 130.7(4) 9_666 . ?
O5 Co4 Br3 114.0(4) . . ?
Co3 Co4 Br3 107.7(4) 9_666 . ?
O3 Co4 Co1 120.5(3) 9_666 . ?
O4 Co4 Co1 43.80(17) 9_666 . ?
O5 Co4 Co1 47.61(18) . . ?
N3 Co4 Co1 110.2(4) . . ?
Co3 Co4 Co1 90.69(17) 9_666 . ?
Br3 Co4 Co1 133.8(4) . . ?
Co1 Cl1 Co2 68.89(6) . 9_666 ?

loop_
_geom_bond_atom_site_label_1
_geom_bond_atom_site_label_2
_geom_bond_distance
_geom_bond_site_symmetry_2
_geom_bond_publ_flag
C1 O1 1.352(7) . ?
C1 C2 1.386(9) . ?
C1 C6 1.416(9) . ?
C2 C3 1.370(8) . ?
C2 C44 1.550(9) 9_666 ?
C3 C4 1.390(8) . ?
C3 H3 0.9500 . ?
C4 C5 1.370(8) . ?
C4 C7 1.548(8) . ?
C5 C6 1.397(7) . ?
C5 H5 0.9500 . ?
C6 C11 1.524(9) . ?
C7 C10 1.447(10) . ?
C7 C8 1.493(10) . ?
C7 C9 1.513(12) . ?
C8 H8A 0.9800 . ?
C8 H8B 0.9800 . ?
C8 H8C 0.9800 . ?
C9 H9A 0.9800 . ?
C9 H9B 0.9800 . ?
C9 H9C 0.9800 . ?
C10 H10A 0.9800 . ?
C10 H10B 0.9800 . ?
C10 H10C 0.9800 . ?
C11 C13 1.531(7) . ?
C11 H11A 0.9900 . ?
C11 H11B 0.9900 . ?
C12 O2 1.343(6) . ?
C12 C13 1.402(8) . ?
C12 C17 1.421(7) . ?
C13 C14 1.371(7) . ?
C14 C15 1.391(7) . ?
C14 H14 0.9500 . ?
C15 C16 1.403(7) . ?
C15 C18 1.522(8) . ?
C16 C17 1.373(7) . ?
C16 H16 0.9500 . ?
C17 C22 1.502(7) . ?
C18 C19 1.482(9) . ?
C18 C21 1.518(8) . ?
C18 C20 1.563(10) . ?
C19 H19A 0.9800 . ?
C19 H19B 0.9800 . ?
C19 H19C 0.9800 . ?
C20 H20A 0.9800 . ?
C20 H20B 0.9800 . ?
C20 H20C 0.9800 . ?
C21 H21A 0.9800 . ?
C21 H21B 0.9800 . ?
C21 H21C 0.9800 . ?
C22 C24 1.529(8) . ?
C22 H22A 0.9900 . ?
C22 H22B 0.9900 . ?
C23 O3 1.351(7) . ?
C23 C28 1.407(9) . ?
C23 C24 1.410(8) . ?
C24 C25 1.371(8) . ?
C25 C26 1.398(8) . ?
C25 H25 0.9500 . ?
C26 C27 1.374(8) . ?
C26 C29 1.530(9) . ?
C27 C28 1.385(9) . ?
C27 H27 0.9500 . ?
C28 C33 1.509(8) . ?
C29 C31 1.511(10) . ?
C29 C32 1.534(10) . ?
C29 C30 1.549(11) . ?
C30 H30A 0.9800 . ?
C30 H30B 0.9800 . ?
C30 H30C 0.9800 . ?
C31 H31A 0.9800 . ?
C31 H31B 0.9800 . ?
C31 H31C 0.9800 . ?
C32 H32A 0.9800 . ?
C32 H32B 0.9800 . ?
C32 H32C 0.9800 . ?
C33 C35 1.514(10) . ?
C33 H33A 0.9900 . ?
C33 H33B 0.9900 . ?
C34 O4 1.359(7) . ?
C34 C39 1.390(10) . ?
C34 C35 1.414(8) . ?
C35 C36 1.417(9) . ?
C36 C37 1.345(10) . ?
C36 H36 0.9500 . ?
C37 C38 1.389(9) . ?
C37 C40 1.583(10) . ?
C38 C39 1.379(9) . ?
C38 H38 0.9500 . ?
C39 C44 1.536(8) . ?
C40 C43B 1.37(2) . ?
C40 C43A 1.449(18) . ?
C40 C41A 1.524(18) . ?
C40 C41B 1.56(3) . ?
C40 C42A 1.67(2) . ?
C40 C42B 1.69(3) . ?
C41A H41A 0.9800 . ?
C41A H41B 0.9800 . ?
C41A H41C 0.9800 . ?
C42A H42A 0.9800 . ?
C42A H42B 0.9800 . ?
C42A H42C 0.9800 . ?
C43A H43A 0.9800 . ?
C43A H43B 0.9800 . ?
C43A H43C 0.9800 . ?
C41B H41D 0.9800 . ?
C41B H41E 0.9800 . ?
C41B H41F 0.9800 . ?
C42B H42D 0.9800 . ?
C42B H42E 0.9800 . ?
C42B H42F 0.9800 . ?
C43B H43D 0.9800 . ?
C43B H43E 0.9800 . ?
C43B H43F 0.9800 . ?
C44 H44A 0.9900 . ?
C44 H44B 0.9900 . ?
C51 N1 1.171(11) . ?
C51 C52 1.373(11) . ?
C52 H52A 0.9800 . ?
C52 H52B 0.9800 . ?
C52 H52C 0.9800 . ?
C53 N2 1.195(12) . ?
C53 C54 1.348(11) . ?
C54 H54A 0.9800 . ?
C54 H54B 0.9800 . ?
C54 H54C 0.9800 . ?
Br3 Co4 2.442(13) . ?
N3 C55 1.160(12) . ?
N3 Co4 2.167(11) . ?
C55 C56 1.425(13) . ?
C56 H56A 0.9800 . ?
C56 H56B 0.9800 . ?
C56 H56C 0.9800 . ?
O1 Co2 1.922(4) . ?
O1 Co1 1.928(4) . ?
O2 Co3 1.851(5) . ?
O2 Co2 1.916(4) . ?
O3 Co4 1.797(7) 9_666 ?
O3 Co3 1.908(4) . ?
O4 Co4 1.877(8) 9_666 ?
O4 Co1 1.921(4) 9_666 ?
O5 Co3 2.013(5) 9_666 ?
O5 Co2 2.053(5) 9_666 ?
O5 Co1 2.066(5) . ?
O5 Co4 2.156(6) . ?
Co1 Cl1 2.4907(18) . ?
Co1 Co4 2.769(6) . ?
Co1 Co2 2.829(2) 9_666 ?
Co2 Br1 2.511(3) 9_666 ?
Co2 Co3 2.715(3) . ?
Co3 Cl2 2.339(4) . ?
Co3 Co4 2.414(5) 9_666 ?

loop_
_geom_torsion_atom_site_label_1
_geom_torsion_atom_site_label_2
_geom_torsion_atom_site_label_3
_geom_torsion_atom_site_label_4
_geom_torsion
_geom_torsion_site_symmetry_1
_geom_torsion_site_symmetry_2
_geom_torsion_site_symmetry_3
_geom_torsion_site_symmetry_4
_geom_torsion_publ_flag
O1 C1 C2 C3 178.4(6) . . . . ?
C6 C1 C2 C3 -1.3(9) . . . . ?
O1 C1 C2 C44 -0.4(10) . . . 9_666 ?
C6 C1 C2 C44 180.0(6) . . . 9_666 ?
C1 C2 C3 C4 -1.1(10) . . . . ?
C44 C2 C3 C4 177.7(6) 9_666 . . . ?
C2 C3 C4 C5 2.8(9) . . . . ?
C2 C3 C4 C7 -178.0(6) . . . . ?
C3 C4 C5 C6 -2.0(8) . . . . ?
C7 C4 C5 C6 178.8(5) . . . . ?
C4 C5 C6 C1 -0.3(8) . . . . ?
C4 C5 C6 C11 -176.9(5) . . . . ?
O1 C1 C6 C5 -177.7(5) . . . . ?
C2 C1 C6 C5 2.0(8) . . . . ?
O1 C1 C6 C11 -1.3(9) . . . . ?
C2 C1 C6 C11 178.4(6) . . . . ?
C5 C4 C7 C10 -158.6(9) . . . . ?
C3 C4 C7 C10 22.3(11) . . . . ?
C5 C4 C7 C8 72.1(10) . . . . ?
C3 C4 C7 C8 -107.0(8) . . . . ?
C5 C4 C7 C9 -44.9(9) . . . . ?
C3 C4 C7 C9 135.9(7) . . . . ?
C5 C6 C11 C13 -74.1(7) . . . . ?
C1 C6 C11 C13 109.5(6) . . . . ?
O2 C12 C13 C14 178.7(5) . . . . ?
C17 C12 C13 C14 -1.3(8) . . . . ?
O2 C12 C13 C11 -2.6(8) . . . . ?
C17 C12 C13 C11 177.4(5) . . . . ?
C6 C11 C13 C14 102.5(7) . . . . ?
C6 C11 C13 C12 -76.2(7) . . . . ?
C12 C13 C14 C15 -0.2(8) . . . . ?
C11 C13 C14 C15 -178.9(5) . . . . ?
C13 C14 C15 C16 1.7(8) . . . . ?
C13 C14 C15 C18 179.5(5) . . . . ?
C14 C15 C16 C17 -1.9(8) . . . . ?
C18 C15 C16 C17 -179.8(5) . . . . ?
C15 C16 C17 C12 0.5(8) . . . . ?
C15 C16 C17 C22 -177.4(5) . . . . ?
O2 C12 C17 C16 -178.9(5) . . . . ?
C13 C12 C17 C16 1.1(8) . . . . ?
O2 C12 C17 C22 -1.0(8) . . . . ?
C13 C12 C17 C22 179.0(5) . . . . ?
C14 C15 C18 C19 15.1(9) . . . . ?
C16 C15 C18 C19 -167.2(6) . . . . ?
C14 C15 C18 C21 141.0(6) . . . . ?
C16 C15 C18 C21 -41.3(8) . . . . ?
C14 C15 C18 C20 -103.6(7) . . . . ?
C16 C15 C18 C20 74.1(7) . . . . ?
C16 C17 C22 C24 93.0(6) . . . . ?
C12 C17 C22 C24 -84.8(7) . . . . ?
O3 C23 C24 C25 179.2(6) . . . . ?
C28 C23 C24 C25 -3.4(9) . . . . ?
O3 C23 C24 C22 -3.3(9) . . . . ?
C28 C23 C24 C22 174.1(6) . . . . ?
C17 C22 C24 C25 -67.3(7) . . . . ?
C17 C22 C24 C23 115.2(6) . . . . ?
C23 C24 C25 C26 0.4(10) . . . . ?
C22 C24 C25 C26 -177.2(6) . . . . ?
C24 C25 C26 C27 2.0(10) . . . . ?
C24 C25 C26 C29 177.8(6) . . . . ?
C25 C26 C27 C28 -1.3(10) . . . . ?
C29 C26 C27 C28 -176.9(7) . . . . ?
C26 C27 C28 C23 -1.7(10) . . . . ?
C26 C27 C28 C33 175.9(6) . . . . ?
O3 C23 C28 C27 -178.5(6) . . . . ?
C24 C23 C28 C27 4.0(9) . . . . ?
O3 C23 C28 C33 3.9(10) . . . . ?
C24 C23 C28 C33 -173.5(6) . . . . ?
C27 C26 C29 C31 -4.0(11) . . . . ?
C25 C26 C29 C31 -179.5(7) . . . . ?
C27 C26 C29 C32 -127.8(8) . . . . ?
C25 C26 C29 C32 56.7(9) . . . . ?
C27 C26 C29 C30 113.7(8) . . . . ?
C25 C26 C29 C30 -61.7(8) . . . . ?
C27 C28 C33 C35 69.0(7) . . . . ?
C23 C28 C33 C35 -113.5(7) . . . . ?
O4 C34 C35 C36 -179.0(5) . . . . ?
C39 C34 C35 C36 -0.6(9) . . . . ?
O4 C34 C35 C33 2.5(9) . . . . ?
C39 C34 C35 C33 -179.1(6) . . . . ?
C28 C33 C35 C34 77.6(7) . . . . ?
C28 C33 C35 C36 -100.9(7) . . . . ?
C34 C35 C36 C37 -0.6(10) . . . . ?
C33 C35 C36 C37 177.9(6) . . . . ?
C35 C36 C37 C38 1.0(10) . . . . ?
C35 C36 C37 C40 -178.7(7) . . . . ?
C36 C37 C38 C39 -0.1(10) . . . . ?
C40 C37 C38 C39 179.5(7) . . . . ?
C37 C38 C39 C34 -1.0(10) . . . . ?
C37 C38 C39 C44 178.1(6) . . . . ?
O4 C34 C39 C38 179.7(6) . . . . ?
C35 C34 C39 C38 1.4(9) . . . . ?
O4 C34 C39 C44 0.6(9) . . . . ?
C35 C34 C39 C44 -177.7(6) . . . . ?
C36 C37 C40 C43B -5.4(16) . . . . ?
C38 C37 C40 C43B 175.0(13) . . . . ?
C36 C37 C40 C43A 176.4(10) . . . . ?
C38 C37 C40 C43A -3.2(14) . . . . ?
C36 C37 C40 C41A -51.0(12) . . . . ?
C38 C37 C40 C41A 129.3(10) . . . . ?
C36 C37 C40 C41B 124.9(15) . . . . ?
C38 C37 C40 C41B -54.8(15) . . . . ?
C36 C37 C40 C42A 58.8(11) . . . . ?
C38 C37 C40 C42A -120.8(10) . . . . ?
C36 C37 C40 C42B -124.5(11) . . . . ?
C38 C37 C40 C42B 55.8(13) . . . . ?
C38 C39 C44 C2 -97.8(8) . . . 9_666 ?
C34 C39 C44 C2 81.3(8) . . . 9_666 ?
Co4 N3 C55 C56 -170(4) . . . . ?
C2 C1 O1 Co2 150.4(5) . . . . ?
C6 C1 O1 Co2 -29.9(9) . . . . ?
C2 C1 O1 Co1 -29.2(9) . . . . ?
C6 C1 O1 Co1 150.5(5) . . . . ?
C13 C12 O2 Co3 172.2(4) . . . . ?
C17 C12 O2 Co3 -7.7(9) . . . . ?
C13 C12 O2 Co2 -23.9(8) . . . . ?
C17 C12 O2 Co2 156.2(4) . . . . ?
C28 C23 O3 Co4 38.2(8) . . . 9_666 ?
C24 C23 O3 Co4 -144.5(5) . . . 9_666 ?
C28 C23 O3 Co3 144.8(5) . . . . ?
C24 C23 O3 Co3 -37.8(8) . . . . ?
C39 C34 O4 Co4 -158.8(5) . . . 9_666 ?
C35 C34 O4 Co4 19.6(9) . . . 9_666 ?
C39 C34 O4 Co1 18.6(8) . . . 9_666 ?
C35 C34 O4 Co1 -163.1(4) . . . 9_666 ?
C12 O2 Co3 O3 55.4(7) . . . . ?
Co2 O2 Co3 O3 -112.0(2) . . . . ?
C12 O2 Co3 O5 161.8(6) . . . 9_666 ?
Co2 O2 Co3 O5 -5.5(2) . . . 9_666 ?
C12 O2 Co3 Cl2 -88.9(6) . . . . ?
Co2 O2 Co3 Cl2 103.7(2) . . . . ?
C12 O2 Co3 Co4 112.5(6) . . . 9_666 ?
Co2 O2 Co3 Co4 -54.9(3) . . . 9_666 ?
C12 O2 Co3 Co2 167.4(7) . . . . ?

loop_
_platon_squeeze_void_nr
_platon_squeeze_void_average_x
_platon_squeeze_void_average_y
_platon_squeeze_void_average_z
_platon_squeeze_void_volume
_platon_squeeze_void_count_electrons
_platon_squeeze_void_content
1 0.000 0.250 0.361 3005 536 24MeCN
2 0.000 0.750 0.346 3005 537 24MeCN
3 0.200 0.019 0.011 20 0 ' '
4 0.200 0.519 -0.011 20 0 ' '
5 0.231 0.450 0.239 20 0 ' '
6 0.231 0.950 0.761 20 0 ' '
7 0.269 0.050 0.261 20 0 ' '
8 0.269 0.550 0.739 20 0 ' '
9 0.300 -0.019 0.511 20 0 ' '
10 0.500 0.250 -0.050 3005 537 24MeCN
11 0.300 0.481 0.489 20 0 ' '
12 0.500 0.750 1.049 3005 536 '24MeCN '
13 0.700 0.019 0.489 20 0 ' '
14 0.700 0.519 0.511 20 0 ' '
15 0.731 0.450 0.261 20 0 ' '
16 0.731 0.950 0.739 20 0 ' '
17 0.769 0.050 0.239 20 0 ' '
18 0.769 0.550 0.761 20 0 ' '
19 0.800 -0.019 -0.011 20 0 ' '
20 0.800 0.481 0.011 20 0 ' '
